data_7003753
loop_
_publ_author_name
'K\"uhnert, Janett'
'C\'isa\<rov\'a, Ivana'
'Lama\<c, Martin'
'\<St\<epni\<cka, Petr'

_publ_section_title
;
 Group-12 metal complexes with isomeric
 1-(diphenylphosphino)-1&#x2032;-[N-(pyridylmethyl)carbamoyl]ferrocenes:
 coordination polymers vs. finite multinuclear coordination assemblies
;
_journal_issue 18
_journal_name_full 'Dalton Transactions'
_journal_page_first 2454
_journal_page_last 2464
_journal_paper_doi 10.1039/b719334c
_journal_year 2008
_chemical_formula_moiety 'C29 H26 Br3 Cd Fe N2 O P, H2 O'
_chemical_formula_sum 'C29 H28 Br3 Cd Fe N2 O2 P'
_chemical_formula_weight 875.48
_chemical_name_systematic
;
?
;
_space_group_IT_number 2
_symmetry_cell_setting triclinic
_symmetry_space_group_name_Hall '-P 1'
_symmetry_space_group_name_H-M 'P -1'
_atom_sites_solution_hydrogens mixed
_atom_sites_solution_primary direct
_atom_sites_solution_secondary difmap
_audit_creation_method SHELXL-97
_cell_angle_alpha 83.033(1)
_cell_angle_beta 88.557(1)
_cell_angle_gamma 87.229(1)
_cell_formula_units_Z 2
_cell_length_a 8.8247(2)
_cell_length_b 9.6370(2)
_cell_length_c 17.9163(4)
_cell_measurement_reflns_used 14197
_cell_measurement_temperature 150(2)
_cell_measurement_theta_max 27.48
_cell_measurement_theta_min 1.00
_cell_volume 1510.36(6)
_computing_cell_refinement 'HKL Scalepack (Otwinowski & Minor, 1997)'
_computing_data_collection 'Collect (Nonius BV, 1997-2000)'
_computing_data_reduction 'HKL Denzo and Scalepack (Otwinowski & Minor, 1997)'
_computing_molecular_graphics 'PLATON (Spek, 2001)'
_computing_structure_refinement 'SHELXL-97 (Sheldrick, 1997)'
_computing_structure_solution 'SIR97 (Altomare et al., 1994)'
_diffrn_ambient_temperature 150(2)
_diffrn_detector_area_resol_mean 9.091
_diffrn_measured_fraction_theta_full 0.993
_diffrn_measured_fraction_theta_max 0.993
_diffrn_measurement_device_type KappaCCD
_diffrn_measurement_method '\w and \p scans to fill the Ewald sphere'
_diffrn_radiation_monochromator 'horizontally mounted graphite crystal'
_diffrn_radiation_source 'fine-focus sealed tube'
_diffrn_radiation_type MoK\a
_diffrn_radiation_wavelength 0.71073
_diffrn_reflns_av_R_equivalents 0.0403
_diffrn_reflns_av_sigmaI/netI 0.0377
_diffrn_reflns_limit_h_max 11
_diffrn_reflns_limit_h_min -11
_diffrn_reflns_limit_k_max 12
_diffrn_reflns_limit_k_min -12
_diffrn_reflns_limit_l_max 23
_diffrn_reflns_limit_l_min -23
_diffrn_reflns_number 26533
_diffrn_reflns_theta_full 27.56
_diffrn_reflns_theta_max 27.56
_diffrn_reflns_theta_min 1.15
_diffrn_standards_number 0
_exptl_absorpt_coefficient_mu 5.235
_exptl_absorpt_correction_T_max 0.611
_exptl_absorpt_correction_T_min 0.301
_exptl_absorpt_correction_type gaussian
_exptl_absorpt_process_details
;
gaussian absorption correction based
on indexed crystal shape
;
_exptl_crystal_colour orange
_exptl_crystal_density_diffrn 1.925
_exptl_crystal_density_method 'not measured'
_exptl_crystal_description plate
_exptl_crystal_F_000 852
_exptl_crystal_size_max 0.25
_exptl_crystal_size_mid 0.18
_exptl_crystal_size_min 0.10
_refine_diff_density_max 0.490
_refine_diff_density_min -0.890
_refine_diff_density_rms 0.108
_refine_ls_extinction_method none
_refine_ls_goodness_of_fit_ref 1.042
_refine_ls_hydrogen_treatment constr
_refine_ls_matrix_type full
_refine_ls_number_parameters 356
_refine_ls_number_reflns 6960
_refine_ls_number_restraints 0
_refine_ls_restrained_S_all 1.042
_refine_ls_R_factor_all 0.0412
_refine_ls_R_factor_gt 0.0294
_refine_ls_shift/su_max 0.001
_refine_ls_shift/su_mean 0.000
_refine_ls_structure_factor_coef Fsqd
_refine_ls_weighting_details 'calc w=1/[\s^2^(Fo^2^)+(0.0266P)^2^+1.0936P] where P=(Fo^2^+2Fc^2^)/3'
_refine_ls_weighting_scheme calc
_refine_ls_wR_factor_gt 0.0606
_refine_ls_wR_factor_ref 0.0649
_reflns_number_gt 5814
_reflns_number_total 6960
_reflns_threshold_expression >2sigma(I)
_cod_data_source_file b719334c.txt
_cod_data_source_block jk81f
_cod_original_sg_symbol_H-M P-1
_cod_database_code 7003753

loop_
_symmetry_equiv_pos_as_xyz
'x, y, z'
'-x, -y, -z'

loop_
_atom_site_label
_atom_site_type_symbol
_atom_site_fract_x
_atom_site_fract_y
_atom_site_fract_z
_atom_site_U_iso_or_equiv
_atom_site_adp_type
_atom_site_occupancy
_atom_site_symmetry_multiplicity
_atom_site_calc_flag
_atom_site_refinement_flags
_atom_site_disorder_assembly
_atom_site_disorder_group
Cd Cd 1.24907(2) 0.20463(2) 0.241663(11) 0.02013(6) Uani 1 1 d . . .
Br1 Br 1.27559(3) 0.37819(3) 0.119771(16) 0.02496(8) Uani 1 1 d . . .
Br2 Br 1.50671(3) 0.07759(3) 0.272073(18) 0.02744(8) Uani 1 1 d . . .
Br3 Br 1.04590(4) 0.03742(3) 0.213976(18) 0.02874(8) Uani 1 1 d . . .
Fe Fe 0.81670(4) 0.51982(4) 0.27099(2) 0.01739(9) Uani 1 1 d . . .
P P 1.14116(8) 0.33406(7) 0.35130(4) 0.01678(15) Uani 1 1 d . . .
O O 0.6536(2) 0.4376(2) 0.07239(11) 0.0237(4) Uani 1 1 d . . .
N1 N 0.8961(3) 0.3593(2) 0.08611(14) 0.0227(5) Uani 1 1 d . . .
H1N H 0.9836 0.3675 0.1119 0.039(10) Uiso 1 1 d R . .
N2 N 0.6574(3) -0.0905(3) 0.03326(15) 0.0287(6) Uani 1 1 d . . .
H2N H 0.6080 -0.1631 0.0305 0.044(11) Uiso 1 1 d R . .
C1 C 0.9434(3) 0.3875(3) 0.34644(15) 0.0176(6) Uani 1 1 d . . .
C2 C 0.8262(3) 0.3134(3) 0.31624(16) 0.0204(6) Uani 1 1 d . . .
H2 H 0.8407 0.2365 0.2897 0.024 Uiso 1 1 calc R . .
C3 C 0.6844(3) 0.3783(3) 0.33410(17) 0.0254(7) Uani 1 1 d . . .
H3 H 0.5896 0.3503 0.3219 0.030 Uiso 1 1 calc R . .
C4 C 0.7114(3) 0.4926(3) 0.37363(16) 0.0264(7) Uani 1 1 d . . .
H4 H 0.6374 0.5531 0.3915 0.032 Uiso 1 1 calc R . .
C5 C 0.8705(3) 0.4997(3) 0.38154(15) 0.0200(6) Uani 1 1 d . . .
H5 H 0.9188 0.5655 0.4053 0.024 Uiso 1 1 calc R . .
C6 C 0.7992(3) 0.5450(3) 0.15617(15) 0.0199(6) Uani 1 1 d . . .
C7 C 0.6770(4) 0.6202(3) 0.19028(16) 0.0260(7) Uani 1 1 d . . .
H7 H 0.5740 0.6069 0.1861 0.031 Uiso 1 1 calc R . .
C8 C 0.7418(4) 0.7184(3) 0.23149(17) 0.0303(7) Uani 1 1 d . . .
H8 H 0.6884 0.7810 0.2591 0.036 Uiso 1 1 calc R . .
C9 C 0.9013(4) 0.7048(3) 0.22349(17) 0.0295(7) Uani 1 1 d . . .
H9 H 0.9706 0.7570 0.2450 0.035 Uiso 1 1 calc R . .
C10 C 0.9380(3) 0.5984(3) 0.17720(15) 0.0216(6) Uani 1 1 d . . .
H10 H 1.0351 0.5686 0.1630 0.026 Uiso 1 1 calc R . .
C11 C 0.7766(3) 0.4424(3) 0.10294(15) 0.0190(6) Uani 1 1 d . . .
C12 C 1.1555(3) 0.2280(3) 0.44275(15) 0.0189(6) Uani 1 1 d . . .
C13 C 1.0329(3) 0.2136(3) 0.49284(16) 0.0243(6) Uani 1 1 d . . .
H13 H 0.9395 0.2575 0.4796 0.029 Uiso 1 1 calc R . .
C14 C 1.0486(4) 0.1345(3) 0.56231(17) 0.0297(7) Uani 1 1 d . . .
H14 H 0.9657 0.1253 0.5953 0.036 Uiso 1 1 calc R . .
C15 C 1.1866(4) 0.0691(3) 0.58295(18) 0.0314(7) Uani 1 1 d . . .
H15 H 1.1973 0.0172 0.6299 0.038 Uiso 1 1 calc R . .
C16 C 1.3087(4) 0.0817(4) 0.53295(19) 0.0380(8) Uani 1 1 d . . .
H16 H 1.4018 0.0376 0.5464 0.046 Uiso 1 1 calc R . .
C17 C 1.2934(4) 0.1596(3) 0.46287(18) 0.0313(7) Uani 1 1 d . . .
H17 H 1.3756 0.1661 0.4293 0.038 Uiso 1 1 calc R . .
C18 C 1.2357(3) 0.4940(3) 0.36212(16) 0.0189(6) Uani 1 1 d . . .
C19 C 1.2669(3) 0.5860(3) 0.29784(17) 0.0261(7) Uani 1 1 d . . .
H19 H 1.2470 0.5615 0.2505 0.031 Uiso 1 1 calc R . .
C20 C 1.3275(4) 0.7142(3) 0.30442(18) 0.0299(7) Uani 1 1 d . . .
H20 H 1.3446 0.7768 0.2616 0.036 Uiso 1 1 calc R . .
C21 C 1.3625(3) 0.7491(3) 0.37412(19) 0.0308(7) Uani 1 1 d . . .
H21 H 1.4035 0.8349 0.3782 0.037 Uiso 1 1 calc R . .
C22 C 1.3368(4) 0.6568(3) 0.43805(18) 0.0304(7) Uani 1 1 d . . .
H22 H 1.3620 0.6800 0.4849 0.036 Uiso 1 1 calc R . .
C23 C 1.2732(3) 0.5293(3) 0.43216(16) 0.0245(6) Uani 1 1 d . . .
H23 H 1.2556 0.4675 0.4752 0.029 Uiso 1 1 calc R . .
C24 C 0.8965(3) 0.2843(3) 0.02074(17) 0.0261(7) Uani 1 1 d . . .
H24A H 1.0012 0.2630 0.0068 0.031 Uiso 1 1 calc R . .
H24B H 0.8526 0.3465 -0.0205 0.031 Uiso 1 1 calc R . .
C25 C 0.8135(3) 0.1502(3) 0.02865(16) 0.0216(6) Uani 1 1 d . . .
C26 C 0.7268(3) 0.1028(3) 0.09168(16) 0.0240(6) Uani 1 1 d . . .
H26 H 0.7211 0.1525 0.1331 0.029 Uiso 1 1 calc R . .
C27 C 0.6501(4) -0.0175(3) 0.09243(18) 0.0272(7) Uani 1 1 d . . .
H27 H 0.5920 -0.0490 0.1346 0.033 Uiso 1 1 calc R . .
C28 C 0.7404(4) -0.0485(3) -0.02824(18) 0.0299(7) Uani 1 1 d . . .
H28 H 0.7445 -0.1007 -0.0687 0.036 Uiso 1 1 calc R . .
C29 C 0.8192(4) 0.0714(3) -0.03161(18) 0.0286(7) Uani 1 1 d . . .
H29 H 0.8768 0.1002 -0.0744 0.034 Uiso 1 1 calc R . .
O1W O 0.4884(2) 0.6881(2) 0.03971(12) 0.0253(5) Uani 1 1 d . . .
H1W H 0.4332 0.6583 0.0016 0.062(13) Uiso 1 1 d R . .
H2W H 0.5144 0.6014 0.0580 0.072(14) Uiso 1 1 d R . .

loop_
_atom_site_aniso_label
_atom_site_aniso_U_11
_atom_site_aniso_U_22
_atom_site_aniso_U_33
_atom_site_aniso_U_23
_atom_site_aniso_U_13
_atom_site_aniso_U_12
Cd 0.02219(11) 0.01966(11) 0.01892(11) -0.00388(8) 0.00040(8) -0.00136(8)
Br1 0.02600(16) 0.02580(16) 0.02237(16) 0.00023(12) 0.00330(12) -0.00369(12)
Br2 0.02380(16) 0.02677(16) 0.03113(17) -0.00238(13) -0.00095(13) 0.00253(12)
Br3 0.03094(17) 0.02360(16) 0.03329(18) -0.00723(13) -0.00066(13) -0.00802(13)
Fe 0.0214(2) 0.0161(2) 0.0146(2) -0.00221(15) -0.00327(16) 0.00115(16)
P 0.0180(3) 0.0175(3) 0.0149(3) -0.0021(3) -0.0011(3) -0.0005(3)
O 0.0236(11) 0.0246(11) 0.0237(11) -0.0053(9) -0.0086(9) 0.0016(8)
N1 0.0205(13) 0.0242(13) 0.0250(13) -0.0085(10) -0.0055(10) -0.0001(10)
N2 0.0303(14) 0.0195(13) 0.0371(16) -0.0058(11) -0.0094(12) 0.0008(11)
C1 0.0180(14) 0.0203(14) 0.0142(13) -0.0013(11) -0.0021(11) 0.0005(11)
C2 0.0235(15) 0.0167(14) 0.0205(15) 0.0013(11) -0.0034(12) -0.0046(11)
C3 0.0191(15) 0.0282(16) 0.0279(16) 0.0031(13) -0.0011(12) -0.0065(12)
C4 0.0230(15) 0.0351(17) 0.0196(15) -0.0003(13) 0.0034(12) 0.0062(13)
C5 0.0241(15) 0.0234(15) 0.0130(13) -0.0044(11) -0.0021(11) 0.0012(12)
C6 0.0277(15) 0.0164(14) 0.0147(14) 0.0019(11) -0.0037(12) 0.0003(11)
C7 0.0317(17) 0.0258(16) 0.0192(15) -0.0007(12) -0.0053(13) 0.0086(13)
C8 0.051(2) 0.0159(15) 0.0229(16) -0.0019(12) -0.0066(15) 0.0099(14)
C9 0.048(2) 0.0175(15) 0.0233(16) 0.0015(12) -0.0084(14) -0.0070(14)
C10 0.0283(16) 0.0197(14) 0.0167(14) 0.0006(11) -0.0018(12) -0.0056(12)
C11 0.0217(15) 0.0175(14) 0.0170(14) 0.0011(11) -0.0026(12) -0.0007(11)
C12 0.0209(14) 0.0181(14) 0.0182(14) -0.0045(11) -0.0021(11) -0.0002(11)
C13 0.0237(15) 0.0250(15) 0.0235(16) -0.0007(12) -0.0024(12) 0.0005(12)
C14 0.0357(18) 0.0305(17) 0.0213(16) 0.0032(13) 0.0034(14) -0.0036(14)
C15 0.042(2) 0.0282(17) 0.0221(16) 0.0054(13) -0.0082(14) -0.0008(14)
C16 0.0328(18) 0.044(2) 0.0328(19) 0.0090(16) -0.0070(15) 0.0128(16)
C17 0.0264(16) 0.0408(19) 0.0248(17) 0.0012(14) -0.0025(13) 0.0064(14)
C18 0.0168(14) 0.0200(14) 0.0207(15) -0.0059(11) 0.0017(11) -0.0005(11)
C19 0.0265(16) 0.0286(16) 0.0240(16) -0.0043(13) -0.0033(13) -0.0034(13)
C20 0.0330(17) 0.0242(16) 0.0312(18) 0.0031(13) -0.0010(14) -0.0051(13)
C21 0.0267(17) 0.0245(16) 0.043(2) -0.0096(15) 0.0017(15) -0.0062(13)
C22 0.0294(17) 0.0377(18) 0.0272(17) -0.0148(14) 0.0009(14) -0.0083(14)
C23 0.0283(16) 0.0273(16) 0.0187(15) -0.0058(12) 0.0037(12) -0.0056(13)
C24 0.0282(16) 0.0257(15) 0.0256(16) -0.0089(13) 0.0031(13) -0.0020(13)
C25 0.0210(14) 0.0202(14) 0.0242(15) -0.0070(12) -0.0064(12) 0.0060(11)
C26 0.0307(16) 0.0224(15) 0.0184(15) -0.0024(12) -0.0037(12) 0.0041(12)
C27 0.0312(17) 0.0234(16) 0.0259(17) 0.0013(13) -0.0057(13) 0.0005(13)
C28 0.0341(18) 0.0284(17) 0.0297(18) -0.0137(14) -0.0055(14) 0.0025(14)
C29 0.0267(16) 0.0308(17) 0.0297(17) -0.0112(14) 0.0004(13) 0.0029(13)
O1W 0.0289(11) 0.0186(11) 0.0294(12) -0.0048(9) -0.0089(9) -0.0006(9)

loop_
_atom_type_symbol
_atom_type_description
_atom_type_scat_dispersion_real
_atom_type_scat_dispersion_imag
_atom_type_scat_source
C C 0.0033 0.0016 'International Tables Vol C Tables 4.2.6.8 and 6.1.1.4'
H H 0.0000 0.0000 'International Tables Vol C Tables 4.2.6.8 and 6.1.1.4'
P P 0.1023 0.0942 'International Tables Vol C Tables 4.2.6.8 and 6.1.1.4'
Fe Fe 0.3463 0.8444 'International Tables Vol C Tables 4.2.6.8 and 6.1.1.4'
O O 0.0106 0.0060 'International Tables Vol C Tables 4.2.6.8 and 6.1.1.4'
N N 0.0061 0.0033 'International Tables Vol C Tables 4.2.6.8 and 6.1.1.4'
Br Br -0.2901 2.4595 'International Tables Vol C Tables 4.2.6.8 and 6.1.1.4'
Cd Cd -0.8075 1.2024 'International Tables Vol C Tables 4.2.6.8 and 6.1.1.4'

loop_
_geom_angle_atom_site_label_1
_geom_angle_atom_site_label_2
_geom_angle_atom_site_label_3
_geom_angle
_geom_angle_site_symmetry_1
_geom_angle_site_symmetry_3
_geom_angle_publ_flag
Br3 Cd Br2 112.596(12) . . ?
Br3 Cd P 106.147(18) . . ?
Br2 Cd P 112.434(19) . . ?
Br3 Cd Br1 105.436(13) . . ?
Br2 Cd Br1 109.459(12) . . ?
P Cd Br1 110.513(18) . . ?
C5 Fe C4 40.91(12) . . ?
C5 Fe C8 112.69(12) . . ?
C4 Fe C8 101.55(12) . . ?
C5 Fe C7 145.27(11) . . ?
C4 Fe C7 111.98(12) . . ?
C8 Fe C7 40.61(12) . . ?
C5 Fe C9 106.29(12) . . ?
C4 Fe C9 124.16(13) . . ?
C8 Fe C9 40.42(13) . . ?
C7 Fe C9 68.27(13) . . ?
C5 Fe C6 170.69(12) . . ?
C4 Fe C6 148.38(12) . . ?
C8 Fe C6 68.45(11) . . ?
C7 Fe C6 41.02(11) . . ?
C9 Fe C6 68.22(12) . . ?
C5 Fe C3 68.50(12) . . ?
C4 Fe C3 40.43(12) . . ?
C8 Fe C3 123.60(13) . . ?
C7 Fe C3 105.31(13) . . ?
C9 Fe C3 161.45(13) . . ?
C6 Fe C3 119.13(12) . . ?
C5 Fe C2 68.92(11) . . ?
C4 Fe C2 68.38(12) . . ?
C8 Fe C2 163.43(13) . . ?
C7 Fe C2 129.32(12) . . ?
C9 Fe C2 156.15(12) . . ?
C6 Fe C2 112.84(11) . . ?
C3 Fe C2 40.42(11) . . ?
C5 Fe C10 130.37(12) . . ?
C4 Fe C10 164.19(12) . . ?
C8 Fe C10 68.18(12) . . ?
C7 Fe C10 68.62(12) . . ?
C9 Fe C10 40.39(12) . . ?
C6 Fe C10 40.70(11) . . ?
C3 Fe C10 155.35(12) . . ?
C2 Fe C10 124.35(11) . . ?
C5 Fe C1 41.06(11) . . ?
C4 Fe C1 68.72(11) . . ?
C8 Fe C1 149.33(12) . . ?
C7 Fe C1 169.99(12) . . ?
C9 Fe C1 120.16(12) . . ?
C6 Fe C1 134.34(11) . . ?
C3 Fe C1 68.40(11) . . ?
C2 Fe C1 40.95(11) . . ?
C10 Fe C1 113.63(11) . . ?
C1 P C18 104.22(12) . . ?
C1 P C12 103.39(12) . . ?
C18 P C12 105.10(13) . . ?
C1 P Cd 115.86(9) . . ?
C18 P Cd 114.04(9) . . ?
C12 P Cd 113.01(9) . . ?
C11 N1 C24 121.2(3) . . ?
C11 N1 H1N 116.1 . . ?
C24 N1 H1N 121.5 . . ?
C28 N2 C27 121.2(3) . . ?
C28 N2 H2N 114.9 . . ?
C27 N2 H2N 123.9 . . ?
C5 C1 C2 107.3(2) . . ?
C5 C1 P 126.1(2) . . ?
C2 C1 P 126.0(2) . . ?
C5 C1 Fe 68.64(15) . . ?
C2 C1 Fe 69.47(15) . . ?
P C1 Fe 133.77(14) . . ?
C3 C2 C1 107.9(2) . . ?
C3 C2 Fe 69.77(16) . . ?
C1 C2 Fe 69.58(15) . . ?
C3 C2 H2 126.1 . . ?
C1 C2 H2 126.1 . . ?
Fe C2 H2 126.2 . . ?
C4 C3 C2 108.4(3) . . ?
C4 C3 Fe 69.03(16) . . ?
C2 C3 Fe 69.80(15) . . ?
C4 C3 H3 125.8 . . ?
C2 C3 H3 125.8 . . ?
Fe C3 H3 127.0 . . ?
C3 C4 C5 108.5(3) . . ?
C3 C4 Fe 70.53(17) . . ?
C5 C4 Fe 69.52(15) . . ?
C3 C4 H4 125.7 . . ?
C5 C4 H4 125.7 . . ?
Fe C4 H4 125.8 . . ?
C4 C5 C1 107.9(3) . . ?
C4 C5 Fe 69.57(16) . . ?
C1 C5 Fe 70.30(15) . . ?
C4 C5 H5 126.1 . . ?
C1 C5 H5 126.1 . . ?
Fe C5 H5 125.6 . . ?
C10 C6 C7 107.6(3) . . ?
C10 C6 C11 128.4(3) . . ?
C7 C6 C11 123.6(3) . . ?
C10 C6 Fe 69.79(16) . . ?
C7 C6 Fe 69.26(16) . . ?
C11 C6 Fe 131.07(19) . . ?
C8 C7 C6 107.6(3) . . ?
C8 C7 Fe 69.61(17) . . ?
C6 C7 Fe 69.73(16) . . ?
C8 C7 H7 126.2 . . ?
C6 C7 H7 126.2 . . ?
Fe C7 H7 126.0 . . ?
C9 C8 C7 108.4(3) . . ?
C9 C8 Fe 69.95(17) . . ?
C7 C8 Fe 69.78(16) . . ?
C9 C8 H8 125.8 . . ?
C7 C8 H8 125.8 . . ?
Fe C8 H8 126.0 . . ?
C8 C9 C10 108.6(3) . . ?
C8 C9 Fe 69.63(17) . . ?
C10 C9 Fe 70.11(16) . . ?
C8 C9 H9 125.7 . . ?
C10 C9 H9 125.7 . . ?
Fe C9 H9 126.1 . . ?
C9 C10 C6 107.8(3) . . ?
C9 C10 Fe 69.50(16) . . ?
C6 C10 Fe 69.51(15) . . ?
C9 C10 H10 126.1 . . ?
C6 C10 H10 126.1 . . ?
Fe C10 H10 126.5 . . ?
O C11 N1 121.0(3) . . ?
O C11 C6 120.9(2) . . ?
N1 C11 C6 118.0(3) . . ?
C13 C12 C17 119.0(3) . . ?
C13 C12 P 122.0(2) . . ?
C17 C12 P 119.0(2) . . ?
C14 C13 C12 120.5(3) . . ?
C14 C13 H13 119.8 . . ?
C12 C13 H13 119.8 . . ?
C15 C14 C13 120.5(3) . . ?
C15 C14 H14 119.8 . . ?
C13 C14 H14 119.8 . . ?
C14 C15 C16 119.3(3) . . ?
C14 C15 H15 120.4 . . ?
C16 C15 H15 120.4 . . ?
C15 C16 C17 120.6(3) . . ?
C15 C16 H16 119.7 . . ?
C17 C16 H16 119.7 . . ?
C16 C17 C12 120.1(3) . . ?
C16 C17 H17 119.9 . . ?
C12 C17 H17 119.9 . . ?
C23 C18 C19 119.2(3) . . ?
C23 C18 P 122.3(2) . . ?
C19 C18 P 118.5(2) . . ?
C20 C19 C18 120.1(3) . . ?
C20 C19 H19 120.0 . . ?
C18 C19 H19 120.0 . . ?
C21 C20 C19 120.3(3) . . ?
C21 C20 H20 119.9 . . ?
C19 C20 H20 119.9 . . ?
C20 C21 C22 120.2(3) . . ?
C20 C21 H21 119.9 . . ?
C22 C21 H21 119.9 . . ?
C21 C22 C23 120.0(3) . . ?
C21 C22 H22 120.0 . . ?
C23 C22 H22 120.0 . . ?
C18 C23 C22 120.2(3) . . ?
C18 C23 H23 119.9 . . ?
C22 C23 H23 119.9 . . ?
N1 C24 C25 116.8(2) . . ?
N1 C24 H24A 108.1 . . ?
C25 C24 H24A 108.1 . . ?
N1 C24 H24B 108.1 . . ?
C25 C24 H24B 108.1 . . ?
H24A C24 H24B 107.3 . . ?
C26 C25 C29 117.9(3) . . ?
C26 C25 C24 123.8(3) . . ?
C29 C25 C24 118.2(3) . . ?
C27 C26 C25 119.6(3) . . ?
C27 C26 H26 120.2 . . ?
C25 C26 H26 120.2 . . ?
N2 C27 C26 120.9(3) . . ?
N2 C27 H27 119.5 . . ?
C26 C27 H27 119.5 . . ?
N2 C28 C29 120.0(3) . . ?
N2 C28 H28 120.0 . . ?
C29 C28 H28 120.0 . . ?
C28 C29 C25 120.3(3) . . ?
C28 C29 H29 119.8 . . ?
C25 C29 H29 119.8 . . ?
H1W O1W H2W 92.0 . . ?

loop_
_geom_bond_atom_site_label_1
_geom_bond_atom_site_label_2
_geom_bond_distance
_geom_bond_site_symmetry_2
_geom_bond_publ_flag
Cd Br3 2.5642(4) . ?
Cd Br2 2.5683(4) . ?
Cd P 2.5897(7) . ?
Cd Br1 2.5976(3) . ?
Fe C5 2.033(3) . ?
Fe C4 2.033(3) . ?
Fe C8 2.042(3) . ?
Fe C7 2.045(3) . ?
Fe C9 2.046(3) . ?
Fe C6 2.051(3) . ?
Fe C3 2.053(3) . ?
Fe C2 2.054(3) . ?
Fe C10 2.055(3) . ?
Fe C1 2.055(3) . ?
P C1 1.797(3) . ?
P C18 1.821(3) . ?
P C12 1.827(3) . ?
O C11 1.233(3) . ?
N1 C11 1.344(3) . ?
N1 C24 1.448(4) . ?
N1 H1N 0.9218 . ?
N2 C28 1.339(4) . ?
N2 C27 1.340(4) . ?
N2 H2N 0.8496 . ?
C1 C5 1.434(4) . ?
C1 C2 1.437(4) . ?
C2 C3 1.419(4) . ?
C2 H2 0.9300 . ?
C3 C4 1.412(4) . ?
C3 H3 0.9300 . ?
C4 C5 1.421(4) . ?
C4 H4 0.9300 . ?
C5 H5 0.9300 . ?
C6 C10 1.428(4) . ?
C6 C7 1.435(4) . ?
C6 C11 1.477(4) . ?
C7 C8 1.418(4) . ?
C7 H7 0.9300 . ?
C8 C9 1.413(5) . ?
C8 H8 0.9300 . ?
C9 C10 1.416(4) . ?
C9 H9 0.9300 . ?
C10 H10 0.9300 . ?
C12 C13 1.390(4) . ?
C12 C17 1.390(4) . ?
C13 C14 1.385(4) . ?
C13 H13 0.9300 . ?
C14 C15 1.382(5) . ?
C14 H14 0.9300 . ?
C15 C16 1.384(5) . ?
C15 H15 0.9300 . ?
C16 C17 1.388(4) . ?
C16 H16 0.9300 . ?
C17 H17 0.9300 . ?
C18 C23 1.391(4) . ?
C18 C19 1.396(4) . ?
C19 C20 1.389(4) . ?
C19 H19 0.9300 . ?
C20 C21 1.378(5) . ?
C20 H20 0.9300 . ?
C21 C22 1.383(4) . ?
C21 H21 0.9300 . ?
C22 C23 1.392(4) . ?
C22 H22 0.9300 . ?
C23 H23 0.9300 . ?
C24 C25 1.506(4) . ?
C24 H24A 0.9700 . ?
C24 H24B 0.9700 . ?
C25 C26 1.391(4) . ?
C25 C29 1.392(4) . ?
C26 C27 1.369(4) . ?
C26 H26 0.9300 . ?
C27 H27 0.9300 . ?
C28 C29 1.372(4) . ?
C28 H28 0.9300 . ?
C29 H29 0.9300 . ?
O1W H1W 0.9290 . ?
O1W H2W 0.8819 . ?
